data_4101603
loop_
_publ_author_name
'Rodriguez-Rodriguez, Cristina'
'Sanchez de Groot, Natalia'
'Rimola, Albert'
'Alvarez-Larena, Angel'
'Lloveras, Vega'
'Vidal-Gancedo, Jose'
'Ventura, Salvador'
'Vendrell, Josep'
'Sodupe, Mariona'
'Gonzalez-Duarte, Pilar'

_publ_section_title
;
 Design, Selection, and Characterization of Thioflavin-Based
 Intercalation Compounds with Metal Chelating Properties for
 Application in Alzheimer's Disease
;
_journal_issue 4
_journal_name_full 'JOURNAL OF THE AMERICAN CHEMICAL SOCIETY'
_journal_page_first 1436
_journal_page_last 1451
_journal_paper_doi 10.1021/ja806062g
_journal_volume 131
_journal_year 2009
_chemical_formula_sum 'C13 H8 I N O2'
_chemical_formula_weight 337.10
_chemical_name_systematic
;
2-(benzo[d]oxazol-2-yl)-4-iodophenol
;
_space_group_IT_number 18
_symmetry_cell_setting orthorhombic
_symmetry_space_group_name_Hall 'P 2bc 2'
_symmetry_space_group_name_H-M 'P 2 21 21'
_atom_sites_solution_hydrogens geom
_atom_sites_solution_primary direct
_atom_sites_solution_secondary difmap
_audit_creation_method SHELXL-97
_cell_angle_alpha 90
_cell_angle_beta 90
_cell_angle_gamma 90
_cell_formula_units_Z 8
_cell_length_a 5.8887(4)
_cell_length_b 14.6161(11)
_cell_length_c 27.273(2)
_cell_measurement_reflns_used 2435
_cell_measurement_temperature 294(2)
_cell_measurement_theta_max 21.28
_cell_measurement_theta_min 2.64
_cell_volume 2347.4(3)
_computing_cell_refinement 'SAINT 5.0 (Bruker)'
_computing_data_collection 'SMART 5.6 (Bruker)'
_computing_data_reduction 'SAINT 5.0 (Bruker)'
_computing_molecular_graphics 'ORTEP-3 (Farrugia, 1997)'
_computing_structure_refinement 'SHELXTL-NT 6.1 (Bruker)'
_computing_structure_solution 'SHELXTL-NT 6.1 (Bruker)'
_diffrn_ambient_temperature 294(2)
_diffrn_detector_area_resol_mean 8.13
_diffrn_measured_fraction_theta_full 1.000
_diffrn_measured_fraction_theta_max 0.935
_diffrn_measurement_device_type 'Bruker SMART-APEX diffractometer'
_diffrn_measurement_method '\f and \w scans'
_diffrn_radiation_monochromator graphite
_diffrn_radiation_source 'fine-focus sealed tube'
_diffrn_radiation_type MoK\a
_diffrn_radiation_wavelength 0.71073
_diffrn_reflns_av_R_equivalents 0.0496
_diffrn_reflns_av_sigmaI/netI 0.0743
_diffrn_reflns_limit_h_max 4
_diffrn_reflns_limit_h_min -8
_diffrn_reflns_limit_k_max 17
_diffrn_reflns_limit_k_min -19
_diffrn_reflns_limit_l_max 36
_diffrn_reflns_limit_l_min -27
_diffrn_reflns_number 16028
_diffrn_reflns_theta_full 25.0
_diffrn_reflns_theta_max 29.03
_diffrn_reflns_theta_min 1.49
_diffrn_standards_decay_% 0.0
_diffrn_standards_number 3
_exptl_absorpt_coefficient_mu 2.716
_exptl_absorpt_correction_T_max 1
_exptl_absorpt_correction_T_min 0.783
_exptl_absorpt_correction_type multi-scan
_exptl_absorpt_process_details 'SADABS, 2.05'
_exptl_crystal_colour colourless
_exptl_crystal_density_diffrn 1.908
_exptl_crystal_density_method 'not measured'
_exptl_crystal_description tabular
_exptl_crystal_F_000 1296
_exptl_crystal_size_max 0.36
_exptl_crystal_size_mid 0.12
_exptl_crystal_size_min 0.03
_refine_diff_density_max 0.812
_refine_diff_density_min -0.372
_refine_diff_density_rms 0.093
_refine_ls_abs_structure_details 'Flack H D (1983), Acta Cryst. A39, 876-881'
_refine_ls_abs_structure_Flack 0.02(3)
_refine_ls_extinction_method none
_refine_ls_goodness_of_fit_ref 0.961
_refine_ls_hydrogen_treatment noref
_refine_ls_matrix_type full
_refine_ls_number_parameters 309
_refine_ls_number_reflns 5742
_refine_ls_number_restraints 0
_refine_ls_restrained_S_all 0.961
_refine_ls_R_factor_all 0.0977
_refine_ls_R_factor_gt 0.0478
_refine_ls_shift/su_max 0.001
_refine_ls_shift/su_mean 0.000
_refine_ls_structure_factor_coef Fsqd
_refine_ls_weighting_details 'calc w=1/[\s^2^(Fo^2^)+(0.0368P)^2^+0.0000P] where P=(Fo^2^+2Fc^2^)/3'
_refine_ls_weighting_scheme calc
_refine_ls_wR_factor_gt 0.0802
_refine_ls_wR_factor_ref 0.0942
_reflns_number_gt 3517
_reflns_number_total 5742
_reflns_threshold_expression >2sigma(I)
_cod_data_source_file reformated.cif
_cod_data_source_block BXI
_cod_database_code 4101603

loop_
_symmetry_equiv_pos_as_xyz
'x, y, z'
'-x, -y+1/2, z+1/2'
'x, -y, -z'
'-x, y+1/2, -z+1/2'

loop_
_atom_site_label
_atom_site_type_symbol
_atom_site_fract_x
_atom_site_fract_y
_atom_site_fract_z
_atom_site_U_iso_or_equiv
_atom_site_adp_type
_atom_site_occupancy
_atom_site_symmetry_multiplicity
_atom_site_calc_flag
_atom_site_refinement_flags
_atom_site_disorder_assembly
_atom_site_disorder_group
I104 I 1.03871(8) 0.63522(4) 0.232641(16) 0.06390(16) Uani 1 1 d . . .
O113 O 0.2976(7) 0.7927(3) 0.14054(15) 0.0441(11) Uani 1 1 d . . .
C105 C 0.9842(10) 0.5907(4) 0.1246(2) 0.0458(14) Uani 1 1 d . . .
H105 H 1.1166 0.5574 0.1298 0.055 Uiso 1 1 calc R . .
C101 C 0.6931(11) 0.6444(5) 0.0708(2) 0.0434(15) Uani 1 1 d . . .
C104 C 0.8847(9) 0.6374(4) 0.1631(2) 0.0406(15) Uani 1 1 d . . .
N111 N 0.2959(9) 0.7652(3) 0.05967(19) 0.0451(13) Uani 1 1 d . . .
O101 O 0.6075(8) 0.6444(4) 0.02473(16) 0.0650(13) Uani 1 1 d . . .
H101 H 0.5006 0.6803 0.0232 0.097 Uiso 1 1 calc R . .
C102 C 0.5930(9) 0.6929(4) 0.1098(2) 0.0349(15) Uani 1 1 d . . .
C106 C 0.8872(10) 0.5934(4) 0.0780(2) 0.0483(17) Uani 1 1 d . . .
H106 H 0.9524 0.5613 0.0521 0.058 Uiso 1 1 calc R . .
C112 C 0.3955(10) 0.7497(4) 0.1010(2) 0.0375(15) Uani 1 1 d . . .
I204 I -0.52991(8) 0.90891(3) 0.254840(16) 0.06560(16) Uani 1 1 d . . .
C203 C -0.1908(10) 0.8451(4) 0.3303(2) 0.0380(15) Uani 1 1 d . . .
H203 H -0.1179 0.8209 0.3030 0.046 Uiso 1 1 calc R . .
C212 C 0.0993(10) 0.7721(4) 0.3837(2) 0.0401(16) Uani 1 1 d . . .
C202 C -0.0994(10) 0.8302(4) 0.3772(2) 0.0374(15) Uani 1 1 d . . .
O213 O 0.1979(7) 0.7372(3) 0.34223(15) 0.0420(10) Uani 1 1 d . . .
C204 C -0.3847(10) 0.8943(4) 0.3244(2) 0.0444(16) Uani 1 1 d . . .
C206 C -0.4006(11) 0.9213(4) 0.4120(2) 0.0468(17) Uani 1 1 d . . .
H206 H -0.4694 0.9488 0.4389 0.056 Uiso 1 1 calc R . .
O201 O -0.1264(8) 0.8586(4) 0.46402(15) 0.0622(13) Uani 1 1 d . . .
H201 H -0.0012 0.8341 0.4631 0.093 Uiso 1 1 calc R . .
C201 C -0.2066(10) 0.8685(5) 0.4180(2) 0.0402(15) Uani 1 1 d . . .
N211 N 0.1925(9) 0.7483(3) 0.42464(19) 0.0415(13) Uani 1 1 d . . .
C219 C 0.5353(10) 0.6387(4) 0.3340(2) 0.0499(15) Uani 1 1 d . . .
H219 H 0.5313 0.6358 0.3000 0.060 Uiso 1 1 calc R . .
C119 C -0.0418(12) 0.8925(4) 0.1440(3) 0.0537(17) Uani 1 1 d . . .
H119 H -0.0407 0.9011 0.1777 0.064 Uiso 1 1 calc R . .
C216 C 0.5395(12) 0.6487(4) 0.4386(2) 0.0530(16) Uani 1 1 d . . .
H216 H 0.5415 0.6515 0.4727 0.064 Uiso 1 1 calc R . .
C114 C 0.1196(10) 0.8389(4) 0.1206(2) 0.0392(15) Uani 1 1 d . . .
C215 C 0.3755(10) 0.6940(4) 0.4112(2) 0.0413(16) Uani 1 1 d . . .
C214 C 0.3791(10) 0.6863(4) 0.3609(2) 0.0409(16) Uani 1 1 d . . .
C116 C -0.0480(13) 0.8633(5) 0.0414(2) 0.0580(17) Uani 1 1 d . . .
H116 H -0.0502 0.8544 0.0076 0.070 Uiso 1 1 calc R . .
C118 C -0.2024(12) 0.9318(5) 0.1147(3) 0.062(2) Uani 1 1 d . . .
H118 H -0.3107 0.9699 0.1289 0.074 Uiso 1 1 calc R . .
C103 C 0.6909(10) 0.6867(4) 0.1563(2) 0.0410(15) Uani 1 1 d . . .
H103 H 0.6236 0.7164 0.1827 0.049 Uiso 1 1 calc R . .
C115 C 0.1176(10) 0.8235(4) 0.0704(3) 0.0433(17) Uani 1 1 d . . .
C205 C -0.4909(11) 0.9325(4) 0.3653(2) 0.0461(16) Uani 1 1 d . . .
H205 H -0.6239 0.9659 0.3613 0.055 Uiso 1 1 calc R . .
C217 C 0.6990(12) 0.5994(5) 0.4127(3) 0.061(2) Uani 1 1 d . . .
H217 H 0.8104 0.5676 0.4299 0.073 Uiso 1 1 calc R . .
C218 C 0.6988(12) 0.5955(5) 0.3616(3) 0.060(2) Uani 1 1 d . . .
H218 H 0.8124 0.5627 0.3457 0.072 Uiso 1 1 calc R . .
C117 C -0.2089(13) 0.9165(5) 0.0641(3) 0.067(2) Uani 1 1 d . . .
H117 H -0.3242 0.9428 0.0455 0.080 Uiso 1 1 calc R . .

loop_
_atom_site_aniso_label
_atom_site_aniso_U_11
_atom_site_aniso_U_22
_atom_site_aniso_U_33
_atom_site_aniso_U_23
_atom_site_aniso_U_13
_atom_site_aniso_U_12
I104 0.0536(3) 0.0883(3) 0.0498(3) 0.0012(2) -0.0123(2) 0.0041(3)
O113 0.037(2) 0.051(3) 0.044(3) 0.001(2) -0.001(2) 0.004(2)
C105 0.033(4) 0.044(3) 0.060(4) 0.002(3) 0.005(3) 0.007(3)
C101 0.046(4) 0.046(4) 0.038(4) 0.006(3) 0.003(3) 0.000(4)
C104 0.038(4) 0.041(3) 0.043(4) -0.003(3) -0.004(3) -0.006(3)
N111 0.045(3) 0.052(4) 0.038(3) -0.002(3) -0.007(3) -0.001(3)
O101 0.070(4) 0.085(4) 0.041(3) -0.005(3) -0.004(2) 0.022(3)
C102 0.036(4) 0.034(4) 0.034(4) -0.002(3) 0.002(3) -0.004(3)
C106 0.051(4) 0.053(4) 0.041(4) -0.004(3) 0.011(3) 0.008(3)
C112 0.035(4) 0.034(4) 0.044(4) -0.001(3) 0.011(3) -0.006(3)
I204 0.0590(3) 0.0817(3) 0.0561(3) 0.0072(2) -0.0161(2) 0.0084(2)
C203 0.040(4) 0.033(4) 0.041(4) 0.000(3) 0.003(3) 0.000(3)
C212 0.040(4) 0.038(4) 0.043(4) 0.001(3) -0.001(3) -0.010(3)
C202 0.038(4) 0.035(4) 0.039(4) 0.001(3) -0.001(3) -0.002(3)
O213 0.039(3) 0.047(3) 0.040(3) -0.001(2) 0.002(2) 0.003(2)
C204 0.039(4) 0.043(4) 0.051(4) 0.007(3) 0.001(3) -0.003(3)
C206 0.058(5) 0.038(4) 0.045(4) -0.004(3) 0.012(3) 0.003(3)
O201 0.074(4) 0.075(4) 0.037(3) -0.001(3) 0.005(2) 0.025(3)
C201 0.040(4) 0.046(4) 0.034(4) 0.001(3) 0.004(3) -0.001(3)
N211 0.043(3) 0.042(3) 0.040(3) 0.001(3) -0.002(2) 0.000(3)
C219 0.040(4) 0.054(4) 0.056(4) -0.004(3) 0.001(3) 0.010(4)
C119 0.043(4) 0.051(4) 0.067(5) -0.005(3) 0.007(4) -0.003(4)
C216 0.051(4) 0.052(4) 0.057(4) 0.004(3) -0.008(4) -0.002(4)
C114 0.032(3) 0.035(4) 0.051(4) -0.003(3) 0.000(3) -0.005(3)
C215 0.038(4) 0.046(4) 0.040(4) -0.001(3) -0.006(3) -0.008(3)
C214 0.032(4) 0.035(4) 0.055(5) -0.009(3) -0.004(3) -0.001(3)
C116 0.057(4) 0.058(4) 0.059(5) 0.005(4) -0.010(4) -0.005(4)
C118 0.043(4) 0.041(5) 0.101(7) -0.006(4) 0.005(4) 0.008(3)
C103 0.032(4) 0.050(4) 0.041(4) -0.002(3) 0.003(3) -0.004(3)
C115 0.036(4) 0.036(4) 0.058(5) -0.002(3) -0.012(3) -0.001(3)
C205 0.039(4) 0.036(4) 0.063(4) 0.006(3) 0.007(3) 0.005(3)
C217 0.049(5) 0.043(4) 0.090(7) 0.016(4) -0.026(4) 0.002(4)
C218 0.044(4) 0.048(4) 0.088(6) -0.009(4) -0.002(4) -0.001(4)
C117 0.054(5) 0.052(5) 0.094(7) -0.002(5) -0.011(4) 0.003(4)

loop_
_atom_type_symbol
_atom_type_description
_atom_type_scat_dispersion_real
_atom_type_scat_dispersion_imag
_atom_type_scat_source
C C 0.0033 0.0016 'International Tables Vol C Tables 4.2.6.8 and 6.1.1.4'
H H 0.0000 0.0000 'International Tables Vol C Tables 4.2.6.8 and 6.1.1.4'
N N 0.0061 0.0033 'International Tables Vol C Tables 4.2.6.8 and 6.1.1.4'
O O 0.0106 0.0060 'International Tables Vol C Tables 4.2.6.8 and 6.1.1.4'
I I -0.4742 1.8119 'International Tables Vol C Tables 4.2.6.8 and 6.1.1.4'

loop_
_geom_angle_atom_site_label_1
_geom_angle_atom_site_label_2
_geom_angle_atom_site_label_3
_geom_angle
_geom_angle_site_symmetry_1
_geom_angle_site_symmetry_3
_geom_angle_publ_flag
C114 O113 C112 103.7(5) . . ?
C104 C105 C106 120.3(6) . . ?
O101 C101 C106 116.1(6) . . ?
O101 C101 C102 123.0(6) . . ?
C106 C101 C102 120.8(6) . . ?
C103 C104 C105 120.8(6) . . ?
C103 C104 I104 119.5(4) . . ?
C105 C104 I104 119.7(4) . . ?
C112 N111 C115 105.5(5) . . ?
C103 C102 C101 118.7(6) . . ?
C103 C102 C112 121.3(6) . . ?
C101 C102 C112 120.0(6) . . ?
C101 C106 C105 119.0(6) . . ?
N111 C112 O113 114.5(5) . . ?
N111 C112 C102 127.5(6) . . ?
O113 C112 C102 117.9(5) . . ?
C204 C203 C202 120.8(5) . . ?
N211 C212 O213 115.7(5) . . ?
N211 C212 C202 127.1(6) . . ?
O213 C212 C202 117.2(5) . . ?
C201 C202 C203 119.4(6) . . ?
C201 C202 C212 119.9(6) . . ?
C203 C202 C212 120.6(6) . . ?
C212 O213 C214 102.8(5) . . ?
C203 C204 C205 119.5(6) . . ?
C203 C204 I204 120.3(5) . . ?
C205 C204 I204 120.1(5) . . ?
C201 C206 C205 119.3(6) . . ?
O201 C201 C206 117.3(5) . . ?
O201 C201 C202 122.7(6) . . ?
C206 C201 C202 120.0(6) . . ?
C212 N211 C215 104.8(5) . . ?
C214 C219 C218 114.3(7) . . ?
C118 C119 C114 116.4(7) . . ?
C217 C216 C215 116.6(7) . . ?
O113 C114 C119 128.7(6) . . ?
O113 C114 C115 108.7(5) . . ?
C119 C114 C115 122.6(6) . . ?
C214 C215 N211 108.8(5) . . ?
C214 C215 C216 119.1(6) . . ?
N211 C215 C216 132.1(6) . . ?
C219 C214 C215 126.0(6) . . ?
C219 C214 O213 126.1(6) . . ?
C215 C214 O213 107.9(5) . . ?
C117 C116 C115 117.8(7) . . ?
C119 C118 C117 121.9(7) . . ?
C104 C103 C102 120.3(6) . . ?
C116 C115 N111 132.3(7) . . ?
C116 C115 C114 120.1(6) . . ?
N111 C115 C114 107.6(5) . . ?
C206 C205 C204 121.0(6) . . ?
C216 C217 C218 122.1(7) . . ?
C219 C218 C217 121.9(7) . . ?
C116 C117 C118 121.1(7) . . ?

loop_
_geom_bond_atom_site_label_1
_geom_bond_atom_site_label_2
_geom_bond_distance
_geom_bond_site_symmetry_2
_geom_bond_publ_flag
I104 C104 2.103(6) . ?
O113 C114 1.361(7) . ?
O113 C112 1.374(7) . ?
C105 C104 1.383(8) . ?
C105 C106 1.394(8) . ?
C101 O101 1.354(7) . ?
C101 C106 1.379(8) . ?
C101 C102 1.408(8) . ?
C104 C103 1.363(8) . ?
N111 C112 1.291(8) . ?
N111 C115 1.384(7) . ?
C102 C103 1.395(8) . ?
C102 C112 1.449(8) . ?
I204 C204 2.092(6) . ?
C203 C204 1.359(8) . ?
C203 C202 1.404(8) . ?
C212 N211 1.292(7) . ?
C212 O213 1.370(7) . ?
C212 C202 1.456(8) . ?
C202 C201 1.398(8) . ?
O213 C214 1.397(7) . ?
C204 C205 1.396(8) . ?
C206 C201 1.388(8) . ?
C206 C205 1.389(8) . ?
O201 C201 1.348(7) . ?
N211 C215 1.388(8) . ?
C219 C214 1.366(8) . ?
C219 C218 1.375(9) . ?
C119 C118 1.364(9) . ?
C119 C114 1.387(8) . ?
C216 C217 1.379(9) . ?
C216 C215 1.389(8) . ?
C114 C115 1.388(9) . ?
C215 C214 1.376(8) . ?
C116 C117 1.373(10) . ?
C116 C115 1.384(9) . ?
C118 C117 1.399(10) . ?
C217 C218 1.396(10) . ?
